data_4322666
loop_
_publ_author_name
'Kuljeet Singh'
'Jeffrey R. Long'
'Pericles Stavropoulos'

_publ_section_title
;
 Polynuclear Complexes of Copper(I) and the
 2-(3(5)-Pyrazolyl)-6-methylpyridine Ligand: Structures and Reactivity
 toward Small Molecules
;
_journal_name_full 'Inorganic Chemistry'
_journal_page_first 1073
_journal_page_last 1079
_journal_paper_doi 10.1021/ic9708071
_journal_volume 37
_journal_year 1998
_chemical_formula_sum 'C93 H88 Cu8 N24'
_chemical_formula_weight 2050.19
_chemical_name_systematic
;
 ?
;
_space_group_IT_number 15
_symmetry_cell_setting monoclinic
_symmetry_space_group_name_Hall '-C 2yc'
_symmetry_space_group_name_H-M 'C 1 2/c 1'
_atom_sites_solution_hydrogens geom
_atom_sites_solution_primary direct
_atom_sites_solution_secondary difmap
_audit_creation_method SHELXL
_cell_angle_alpha 90.00
_cell_angle_beta 108.7320(10)
_cell_angle_gamma 90.00
_cell_formula_units_Z 4
_cell_length_a 26.9910(2)
_cell_length_b 17.92540(10)
_cell_length_c 19.5747(2)
_cell_measurement_temperature 163(2)
_cell_volume 8969.06(13)
_computing_structure_refinement 'SHELXL-93 (Sheldrick, 1993)'
_computing_structure_solution 'SHELXS-86 (Sheldrick, 1990)'
_diffrn_ambient_temperature 293(2)
_diffrn_radiation_monochromator graphite
_diffrn_radiation_source 'fine-focus sealed tube'
_diffrn_radiation_type MoK\a
_diffrn_radiation_wavelength 0.71073
_diffrn_reflns_av_R_equivalents 0.0453
_diffrn_reflns_av_sigmaI/netI 0.0427
_diffrn_reflns_limit_h_max 29
_diffrn_reflns_limit_h_min -23
_diffrn_reflns_limit_k_max 19
_diffrn_reflns_limit_k_min -17
_diffrn_reflns_limit_l_max 21
_diffrn_reflns_limit_l_min -21
_diffrn_reflns_number 18094
_diffrn_reflns_theta_max 23.25
_diffrn_reflns_theta_min 1.39
_exptl_absorpt_coefficient_mu 1.919
_exptl_crystal_density_diffrn 1.518
_exptl_crystal_F_000 4184
_refine_diff_density_max 0.612
_refine_diff_density_min -0.366
_refine_diff_density_rms 0.074
_refine_ls_extinction_coef 0.00003(2)
_refine_ls_extinction_expression Fc^*^=kFc[1+0.001xFc^2^\l^3^/sin(2\q)]^-1/4^
_refine_ls_extinction_method SHELXL
_refine_ls_goodness_of_fit_all 1.201
_refine_ls_goodness_of_fit_obs 1.216
_refine_ls_matrix_type full
_refine_ls_number_parameters 569
_refine_ls_number_reflns 6383
_refine_ls_number_restraints 0
_refine_ls_restrained_S_all 1.207
_refine_ls_restrained_S_obs 1.216
_refine_ls_R_factor_all 0.0715
_refine_ls_R_factor_obs 0.0498
_refine_ls_shift/esd_max -0.003
_refine_ls_shift/esd_mean 0.000
_refine_ls_structure_factor_coef Fsqd
_refine_ls_weighting_details 'w=1/[\s^2^(Fo^2^)+(0.0279P)^2^+38.5059P] where P=(Fo^2^+2Fc^2^)/3'
_refine_ls_weighting_scheme calc
_refine_ls_wR_factor_all 0.1121
_refine_ls_wR_factor_obs 0.0986
_reflns_number_observed 4989
_reflns_number_total 6390
_reflns_observed_criterion >2sigma(I)
_cod_data_source_file ic9708071_1.cif
_cod_data_source_block Structure3
_cod_depositor_comments
;
The following automatic conversions were performed:

'_refine_ls_weighting_scheme' value 'calc
w=1/[\s^2^(Fo^2^)+(0.0279P)^2^+38.5059P] where P=(Fo^2^+2Fc^2^)/3'
was changed to 'calc'. New tag '_refine_ls_weighting_details' was
created. The value of the new tag was set to
'w=1/[\s^2^(Fo^2^)+(0.0279P)^2^+38.5059P] where P=(Fo^2^+2Fc^2^)/3'.

Automatic conversion script
Id: cif_fix_values 3143 2015-03-26 13:38:13Z robertas 
;
_cod_original_cell_volume 8969.06(12)
_cod_database_code 4322666

loop_
_symmetry_equiv_pos_as_xyz
'x, y, z'
'-x, y, -z+1/2'
'x+1/2, y+1/2, z'
'-x+1/2, y+1/2, -z+1/2'
'-x, -y, -z'
'x, -y, z-1/2'
'-x+1/2, -y+1/2, -z'
'x+1/2, -y+1/2, z-1/2'

loop_
_atom_site_aniso_label
_atom_site_aniso_U_11
_atom_site_aniso_U_22
_atom_site_aniso_U_33
_atom_site_aniso_U_23
_atom_site_aniso_U_13
_atom_site_aniso_U_12
Cu1 0.0380(4) 0.0412(4) 0.0425(4) -0.0029(3) 0.0139(3) -0.0060(3)
Cu2 0.0505(4) 0.0380(4) 0.0412(4) -0.0051(3) 0.0201(3) 0.0019(3)
Cu3 0.0352(4) 0.0452(4) 0.0492(4) 0.0006(3) 0.0092(3) 0.0047(3)
Cu4 0.0471(4) 0.0366(4) 0.0539(4) 0.0060(3) 0.0247(4) 0.0029(3)
N1 0.042(3) 0.045(3) 0.042(3) 0.000(2) 0.020(2) -0.003(2)
N2 0.034(2) 0.033(2) 0.039(2) -0.003(2) 0.015(2) -0.002(2)
N3 0.030(2) 0.035(2) 0.046(3) -0.001(2) 0.013(2) -0.003(2)
C1 0.052(4) 0.062(4) 0.046(4) -0.008(3) 0.028(3) -0.011(3)
C2 0.053(4) 0.049(4) 0.049(4) -0.021(3) 0.023(3) -0.008(3)
C3 0.033(3) 0.037(3) 0.044(3) -0.007(3) 0.014(3) 0.001(2)
C4 0.035(3) 0.031(3) 0.058(4) -0.006(3) 0.015(3) 0.003(2)
C5 0.053(4) 0.054(4) 0.074(4) -0.020(4) 0.028(3) -0.010(3)
C6 0.065(5) 0.047(4) 0.097(6) -0.033(4) 0.033(4) -0.022(3)
C7 0.045(4) 0.041(4) 0.091(5) 0.001(4) 0.027(4) -0.009(3)
C8 0.031(3) 0.037(3) 0.066(4) 0.005(3) 0.014(3) 0.004(3)
C9 0.071(5) 0.057(4) 0.074(5) 0.004(4) 0.043(4) -0.015(3)
N4 0.040(3) 0.042(3) 0.034(3) 0.000(2) 0.012(2) 0.002(2)
N5 0.034(2) 0.034(2) 0.037(3) -0.003(2) 0.011(2) -0.001(2)
N6 0.037(3) 0.041(3) 0.051(3) -0.003(2) 0.009(2) 0.002(2)
C10 0.060(4) 0.047(4) 0.041(3) 0.001(3) 0.017(3) -0.003(3)
C11 0.054(4) 0.054(4) 0.042(3) -0.001(3) 0.029(3) 0.004(3)
C12 0.034(3) 0.031(3) 0.049(3) 0.001(3) 0.020(3) 0.003(2)
C13 0.039(3) 0.039(3) 0.059(4) 0.006(3) 0.022(3) 0.003(3)
C14 0.051(4) 0.061(4) 0.083(5) 0.016(4) 0.034(4) 0.014(3)
C15 0.036(4) 0.071(5) 0.118(7) 0.031(5) 0.032(4) 0.017(3)
C16 0.040(4) 0.059(4) 0.092(6) 0.014(4) 0.007(4) 0.001(3)
C17 0.039(4) 0.036(3) 0.069(4) -0.001(3) 0.006(3) -0.002(3)
C18 0.063(5) 0.073(5) 0.057(4) -0.003(4) -0.007(4) 0.001(4)
N7 0.042(3) 0.037(3) 0.054(3) 0.004(2) 0.019(2) 0.002(2)
N8 0.037(3) 0.032(3) 0.046(3) 0.001(2) 0.011(2) 0.002(2)
N9 0.042(3) 0.041(3) 0.079(4) 0.011(3) 0.015(3) 0.001(2)
C19 0.041(4) 0.055(4) 0.065(4) 0.002(3) 0.023(3) 0.008(3)
C20 0.041(4) 0.044(4) 0.062(4) 0.009(3) 0.013(3) 0.012(3)
C21 0.040(3) 0.036(3) 0.056(4) 0.001(3) 0.012(3) 0.003(3)
C22 0.040(3) 0.038(3) 0.061(4) 0.010(3) 0.008(3) 0.004(3)
C23 0.056(4) 0.049(4) 0.114(6) 0.027(4) 0.027(4) 0.009(3)
C24 0.065(5) 0.054(5) 0.134(7) 0.039(5) 0.026(5) 0.016(4)
C25 0.070(5) 0.055(5) 0.124(7) 0.033(5) 0.033(5) -0.006(4)
C26 0.055(4) 0.047(4) 0.103(6) 0.018(4) 0.029(4) -0.002(3)
C27 0.058(5) 0.067(5) 0.170(9) 0.029(5) 0.053(5) 0.004(4)
N10 0.037(3) 0.041(3) 0.042(3) -0.004(2) 0.014(2) -0.007(2)
N11 0.035(2) 0.039(3) 0.039(3) -0.003(2) 0.015(2) -0.011(2)
N12 0.047(3) 0.045(3) 0.042(3) 0.004(2) 0.016(2) 0.005(2)
C28 0.049(4) 0.048(4) 0.040(3) 0.003(3) 0.018(3) -0.001(3)
C29 0.054(4) 0.036(3) 0.047(4) 0.003(3) 0.020(3) -0.008(3)
C30 0.033(3) 0.033(3) 0.039(3) 0.003(3) 0.014(3) -0.006(2)
C31 0.037(3) 0.043(3) 0.039(3) 0.006(3) 0.015(3) -0.007(3)
C32 0.045(3) 0.035(3) 0.046(4) -0.003(3) 0.018(3) -0.012(3)
C33 0.049(4) 0.050(4) 0.050(4) -0.008(3) 0.017(3) -0.008(3)
C34 0.049(4) 0.064(4) 0.046(4) -0.010(3) 0.008(3) 0.000(3)
C35 0.052(4) 0.054(4) 0.047(4) 0.002(3) 0.014(3) 0.009(3)
C36 0.098(6) 0.074(5) 0.058(4) 0.003(4) -0.003(4) 0.030(4)
C37 0.048(5) 0.157(9) 0.063(5) 0.002(6) 0.029(4) -0.005(5)
C38 0.101(8) 0.124(10) 0.142(10) -0.055(8) 0.063(8) -0.017(7)
C39 0.146(12) 0.074(7) 0.185(14) -0.006(8) 0.065(10) -0.007(7)
C40 0.104(8) 0.126(10) 0.146(10) 0.044(8) 0.047(8) 0.044(7)
C41 0.087(6) 0.099(7) 0.086(6) 0.009(5) 0.034(5) 0.013(5)
C42 0.066(5) 0.072(5) 0.073(5) 0.008(4) 0.029(4) 0.002(4)
C43 0.072(6) 0.388(21) 0.064(6) 0.038(9) 0.023(5) 0.015(9)
C44 0.256(26) 0.514(37) 0.097(14) 0.170(21) -0.096(13) -0.310(29)
C45 0.154(19) 1.355(116) 0.152(18) -0.290(40) -0.062(14) 0.304(42)
C46 0.111(12) 0.230(14) 0.094(10) -0.043(9) 0.009(8) -0.006(10)
C47 0.127(21) 0.074(11) 0.041(10) -0.008(8) -0.017(11) 0.023(11)

loop_
_atom_site_label
_atom_site_type_symbol
_atom_site_fract_x
_atom_site_fract_y
_atom_site_fract_z
_atom_site_U_iso_or_equiv
_atom_site_thermal_displace_type
_atom_site_occupancy
_atom_site_calc_flag
_atom_site_refinement_flags
_atom_site_disorder_group
Cu1 Cu 0.03634(3) 0.66435(4) 0.20577(4) 0.0403(2) Uani 1 d . .
Cu2 Cu 0.12622(3) 0.76686(4) 0.14087(4) 0.0420(2) Uani 1 d . .
Cu3 Cu 0.01771(3) 0.79074(4) -0.02283(4) 0.0443(2) Uani 1 d . .
Cu4 Cu -0.06424(3) 0.67099(4) 0.02864(4) 0.0439(2) Uani 1 d . .
N1 N 0.0742(2) 0.7458(2) 0.2541(2) 0.0415(11) Uani 1 d . .
N2 N 0.1061(2) 0.7843(2) 0.2247(2) 0.0345(10) Uani 1 d . .
N3 N 0.1724(2) 0.8740(2) 0.1867(2) 0.0368(10) Uani 1 d . .
C1 C 0.0768(2) 0.7793(3) 0.3166(3) 0.050(2) Uani 1 d . .
H1A H 0.0586(2) 0.7642(3) 0.3472(3) 0.061 Uiso 1 calc R .
C2 C 0.1105(2) 0.8391(3) 0.3287(3) 0.0488(15) Uani 1 d . .
H2A H 0.1196(2) 0.8712(3) 0.3682(3) 0.059 Uiso 1 calc R .
C3 C 0.1279(2) 0.8410(3) 0.2690(3) 0.0374(13) Uani 1 d . .
C4 C 0.1626(2) 0.8917(3) 0.2478(3) 0.0412(13) Uani 1 d . .
C5 C 0.1832(2) 0.9549(3) 0.2873(4) 0.058(2) Uani 1 d . .
H5A H 0.1757(2) 0.9664(3) 0.3293(4) 0.070 Uiso 1 calc R .
C6 C 0.2153(3) 1.0008(4) 0.2626(4) 0.068(2) Uani 1 d . .
H6A H 0.2297(3) 1.0437(4) 0.2880(4) 0.082 Uiso 1 calc R .
C7 C 0.2254(2) 0.9822(3) 0.2007(4) 0.058(2) Uani 1 d . .
H7A H 0.2470(2) 1.0125(3) 0.1838(4) 0.069 Uiso 1 calc R .
C8 C 0.2037(2) 0.9184(3) 0.1631(3) 0.0453(14) Uani 1 d . .
C9 C 0.2142(3) 0.8950(4) 0.0957(3) 0.063(2) Uani 1 d . .
H9A H 0.1957(3) 0.8496(4) 0.0779(3) 0.094 Uiso 1 calc R .
H9B H 0.2511(3) 0.8869(4) 0.1061(3) 0.094 Uiso 1 calc R .
H9C H 0.2027(3) 0.9334(4) 0.0599(3) 0.094 Uiso 1 calc R .
N4 N 0.0819(2) 0.7472(2) -0.0184(2) 0.0390(11) Uani 1 d . .
N5 N 0.1219(2) 0.7401(2) 0.0450(2) 0.0351(10) Uani 1 d . .
N6 N 0.2077(2) 0.7086(2) 0.1559(3) 0.0441(11) Uani 1 d . .
C10 C 0.0989(2) 0.7218(3) -0.0710(3) 0.0495(15) Uani 1 d . .
H10A H 0.0791(2) 0.7210(3) -0.1196(3) 0.059 Uiso 1 calc R .
C11 C 0.1492(2) 0.6969(3) -0.0435(3) 0.0468(15) Uani 1 d . .
H11A H 0.1698(2) 0.6764(3) -0.0688(3) 0.056 Uiso 1 calc R .
C12 C 0.1630(2) 0.7089(3) 0.0301(3) 0.0364(12) Uani 1 d . .
C13 C 0.2112(2) 0.6974(3) 0.0897(3) 0.0444(14) Uani 1 d . .
C14 C 0.2586(2) 0.6801(4) 0.0797(4) 0.062(2) Uani 1 d . .
H14A H 0.2605(2) 0.6717(4) 0.0338(4) 0.074 Uiso 1 calc R .
C15 C 0.3028(3) 0.6755(4) 0.1396(5) 0.073(2) Uani 1 d . .
H15A H 0.3350(3) 0.6648(4) 0.1342(5) 0.088 Uiso 1 calc R .
C16 C 0.2990(3) 0.6867(4) 0.2061(4) 0.067(2) Uani 1 d . .
H16A H 0.3287(3) 0.6837(4) 0.2465(4) 0.081 Uiso 1 calc R .
C17 C 0.2510(2) 0.7027(3) 0.2140(4) 0.051(2) Uani 1 d . .
C18 C 0.2444(3) 0.7122(4) 0.2863(3) 0.071(2) Uani 1 d . .
H18A H 0.2084(3) 0.7230(4) 0.2803(3) 0.106 Uiso 1 calc R .
H18B H 0.2659(3) 0.7527(4) 0.3113(3) 0.106 Uiso 1 calc R .
H18C H 0.2545(3) 0.6671(4) 0.3136(3) 0.106 Uiso 1 calc R .
N7 N -0.0850(2) 0.7680(2) -0.0051(2) 0.0433(11) Uani 1 d . .
N8 N -0.0510(2) 0.8127(2) -0.0247(2) 0.0388(11) Uani 1 d . .
N9 N 0.0035(2) 0.9164(3) -0.0698(3) 0.0552(13) Uani 1 d . .
C19 C -0.1301(2) 0.8062(3) -0.0196(3) 0.052(2) Uani 1 d . .
H19A H -0.1598(2) 0.7885(3) -0.0108(3) 0.062 Uiso 1 calc R .
C20 C -0.1265(2) 0.8744(3) -0.0491(3) 0.0496(15) Uani 1 d . .
H20A H -0.1523(2) 0.9108(3) -0.0643(3) 0.060 Uiso 1 calc R .
C21 C -0.0757(2) 0.8768(3) -0.0511(3) 0.0446(14) Uani 1 d . .
C22 C -0.0462(2) 0.9343(3) -0.0750(3) 0.0486(15) Uani 1 d . .
C23 C -0.0679(3) 1.0023(4) -0.1020(4) 0.073(2) Uani 1 d . .
H23A H -0.1025(3) 1.0129(4) -0.1066(4) 0.088 Uiso 1 calc R .
C24 C -0.0374(3) 1.0541(4) -0.1218(5) 0.086(2) Uani 1 d . .
H24A H -0.0508(3) 1.1010(4) -0.1382(5) 0.103 Uiso 1 calc R .
C25 C 0.0126(3) 1.0359(4) -0.1172(4) 0.083(2) Uani 1 d . .
H25A H 0.0334(3) 1.0697(4) -0.1319(4) 0.099 Uiso 1 calc R .
C26 C 0.0325(3) 0.9663(4) -0.0905(4) 0.067(2) Uani 1 d . .
C27 C 0.0876(3) 0.9438(4) -0.0825(5) 0.094(3) Uani 1 d . .
H27A H 0.0939(3) 0.8941(4) -0.0633(5) 0.142 Uiso 1 calc R .
H27B H 0.1115(3) 0.9777(4) -0.0502(5) 0.142 Uiso 1 calc R .
H27C H 0.0928(3) 0.9452(4) -0.1287(5) 0.142 Uiso 1 calc R .
N10 N 0.0038(2) 0.5817(2) 0.1528(2) 0.0398(11) Uani 1 d . .
N11 N -0.0305(2) 0.5877(2) 0.0842(2) 0.0369(10) Uani 1 d . .
N12 N -0.0992(2) 0.5739(3) -0.0484(2) 0.0439(11) Uani 1 d . .
C28 C 0.0138(2) 0.5085(3) 0.1655(3) 0.0448(14) Uani 1 d . .
H28A H 0.0361(2) 0.4889(3) 0.2084(3) 0.054 Uiso 1 calc R .
C29 C -0.0130(2) 0.4670(3) 0.1070(3) 0.0447(14) Uani 1 d . .
H29A H -0.0128(2) 0.4154(3) 0.1021(3) 0.054 Uiso 1 calc R .
C30 C -0.0406(2) 0.5188(3) 0.0563(3) 0.0341(12) Uani 1 d . .
C31 C -0.0768(2) 0.5101(3) -0.0168(3) 0.0387(13) Uani 1 d . .
C32 C -0.0871(2) 0.4416(3) -0.0505(3) 0.0411(13) Uani 1 d . .
H32A H -0.0713(2) 0.3984(3) -0.0271(3) 0.049 Uiso 1 calc R .
C33 C -0.1213(2) 0.4391(3) -0.1198(3) 0.0493(15) Uani 1 d . .
H33A H -0.1289(2) 0.3938(3) -0.1442(3) 0.059 Uiso 1 calc R .
C34 C -0.1441(2) 0.5030(4) -0.1524(3) 0.055(2) Uani 1 d . .
H34A H -0.1669(2) 0.5015(4) -0.1995(3) 0.066 Uiso 1 calc R .
C35 C -0.1335(2) 0.5704(3) -0.1160(3) 0.051(2) Uani 1 d . .
C36 C -0.1592(3) 0.6415(4) -0.1475(4) 0.083(2) Uani 1 d . .
H36A H -0.1464(3) 0.6813(4) -0.1135(4) 0.125 Uiso 1 calc R .
H36B H -0.1964(3) 0.6370(4) -0.1582(4) 0.125 Uiso 1 calc R .
H36C H -0.1514(3) 0.6523(4) -0.1910(4) 0.125 Uiso 1 calc R .
C37 C -0.1655(3) 0.5509(7) 0.0960(4) 0.086(3) Uani 1 d . .
C38 C -0.1782(4) 0.6252(7) 0.0997(7) 0.117(4) Uani 1 d . .
H38A H -0.1614(4) 0.6534(7) 0.1404(7) 0.140 Uiso 1 calc R .
C39 C -0.2154(5) 0.6561(6) 0.0431(9) 0.133(4) Uani 1 d . .
H39A H -0.2245(5) 0.7058(6) 0.0459(9) 0.159 Uiso 1 calc R .
C40 C -0.2407(4) 0.6155(7) -0.0195(7) 0.123(4) Uani 1 d . .
H40A H -0.2665(4) 0.6372(7) -0.0579(7) 0.148 Uiso 1 calc R .
C41 C -0.2262(3) 0.5436(5) -0.0221(5) 0.089(2) Uani 1 d . .
H41A H -0.2416(3) 0.5155(5) -0.0634(5) 0.107 Uiso 1 calc R .
C42 C -0.1890(3) 0.5119(4) 0.0355(4) 0.069(2) Uani 1 d . .
H42A H -0.1798(3) 0.4623(4) 0.0327(4) 0.083 Uiso 1 calc R .
C43 C -0.1270(4) 0.5163(9) 0.1578(5) 0.175(7) Uani 1 d . .
H43A H -0.1146(4) 0.5524(9) 0.1957(5) 0.262 Uiso 1 calc R .
H43B H -0.0982(4) 0.4982(9) 0.1438(5) 0.262 Uiso 1 calc R .
H43C H -0.1429(4) 0.4753(9) 0.1747(5) 0.262 Uiso 1 calc R .
C44 C -0.0155(8) 0.7117(12) -0.2355(8) 0.325(23) Uani 1 d . .
C45 C -0.0554(9) 0.7742(34) -0.2099(13) 0.580(43) Uani 1 d . .
C46 C -0.0179(5) 0.8184(10) -0.2341(6) 0.150(5) Uani 1 d . .
C47 C -0.0456(11) 0.7049(10) -0.2146(10) 0.091(7) Uani 0.50 d P .

loop_
_atom_type_symbol
_atom_type_description
_atom_type_scat_dispersion_real
_atom_type_scat_dispersion_imag
_atom_type_scat_source
C C 0.0033 0.0016 'International Tables Vol C Tables 4.2.6.8 and 6.1.1.4'
H H 0.0000 0.0000 'International Tables Vol C Tables 4.2.6.8 and 6.1.1.4'
N N 0.0061 0.0033 'International Tables Vol C Tables 4.2.6.8 and 6.1.1.4'
Cu Cu 0.3201 1.2651 'International Tables Vol C Tables 4.2.6.8 and 6.1.1.4'

loop_
_geom_angle_atom_site_label_1
_geom_angle_atom_site_label_2
_geom_angle_atom_site_label_3
_geom_angle
_geom_angle_site_symmetry_1
_geom_angle_site_symmetry_3
_geom_angle_publ_flag
N1 Cu1 N10 174.1(2) . . ?
N1 Cu1 Cu1 93.43(13) . 2 ?
N10 Cu1 Cu1 92.41(13) . 2 ?
N5 Cu2 N2 160.4(2) . . ?
N5 Cu2 N3 116.6(2) . . ?
N2 Cu2 N3 78.3(2) . . ?
N5 Cu2 N6 76.8(2) . . ?
N2 Cu2 N6 118.3(2) . . ?
N3 Cu2 N6 87.42(15) . . ?
N4 Cu3 N8 167.4(2) . . ?
N4 Cu3 N9 115.9(2) . . ?
N8 Cu3 N9 76.3(2) . . ?
N7 Cu4 N11 164.2(2) . . ?
N7 Cu4 N12 117.2(2) . . ?
N11 Cu4 N12 78.5(2) . . ?
C1 N1 N2 107.5(4) . . ?
C1 N1 Cu1 132.5(4) . . ?
N2 N1 Cu1 120.0(3) . . ?
C3 N2 N1 108.4(4) . . ?
C3 N2 Cu2 119.4(3) . . ?
N1 N2 Cu2 132.0(3) . . ?
C4 N3 C8 119.3(5) . . ?
C4 N3 Cu2 107.9(3) . . ?
C8 N3 Cu2 132.8(4) . . ?
N1 C1 C2 110.2(5) . . ?
C1 C2 C3 104.8(5) . . ?
N2 C3 C2 109.1(5) . . ?
N2 C3 C4 118.5(5) . . ?
C2 C3 C4 132.4(5) . . ?
N3 C4 C5 122.2(5) . . ?
N3 C4 C3 115.7(5) . . ?
C5 C4 C3 122.1(5) . . ?
C4 C5 C6 118.3(6) . . ?
C7 C6 C5 119.3(6) . . ?
C6 C7 C8 120.0(6) . . ?
N3 C8 C7 120.8(6) . . ?
N3 C8 C9 117.0(5) . . ?
C7 C8 C9 122.2(5) . . ?
C10 N4 N5 107.7(4) . . ?
C10 N4 Cu3 130.3(4) . . ?
N5 N4 Cu3 122.0(3) . . ?
C12 N5 N4 107.8(4) . . ?
C12 N5 Cu2 121.3(4) . . ?
N4 N5 Cu2 130.9(3) . . ?
C13 N6 C17 119.4(5) . . ?
C13 N6 Cu2 107.3(3) . . ?
C17 N6 Cu2 131.2(4) . . ?
N4 C10 C11 110.6(5) . . ?
C10 C11 C12 105.1(5) . . ?
N5 C12 C11 108.8(5) . . ?
N5 C12 C13 118.0(5) . . ?
C11 C12 C13 133.2(5) . . ?
N6 C13 C14 121.5(6) . . ?
N6 C13 C12 115.4(5) . . ?
C14 C13 C12 123.0(6) . . ?
C15 C14 C13 118.5(7) . . ?
C16 C15 C14 119.8(6) . . ?
C15 C16 C17 120.1(7) . . ?
N6 C17 C16 120.7(6) . . ?
N6 C17 C18 117.1(5) . . ?
C16 C17 C18 122.2(6) . . ?
C19 N7 N8 106.6(4) . . ?
C19 N7 Cu4 133.8(4) . . ?
N8 N7 Cu4 119.5(3) . . ?
C21 N8 N7 108.5(4) . . ?
C21 N8 Cu3 123.2(4) . . ?
N7 N8 Cu3 128.2(3) . . ?
C26 N9 C22 118.8(5) . . ?
C26 N9 Cu3 134.7(4) . . ?
C22 N9 Cu3 106.5(4) . . ?
N7 C19 C20 111.2(5) . . ?
C19 C20 C21 104.1(5) . . ?
N8 C21 C20 109.5(5) . . ?
N8 C21 C22 118.0(5) . . ?
C20 C21 C22 132.5(5) . . ?
N9 C22 C23 121.8(5) . . ?
N9 C22 C21 115.9(5) . . ?
C23 C22 C21 122.3(5) . . ?
C24 C23 C22 119.0(6) . . ?
C25 C24 C23 119.2(6) . . ?
C24 C25 C26 119.5(6) . . ?
N9 C26 C25 121.5(6) . . ?
N9 C26 C27 116.5(6) . . ?
C25 C26 C27 122.0(6) . . ?
C28 N10 N11 106.9(4) . . ?
C28 N10 Cu1 129.9(4) . . ?
N11 N10 Cu1 122.3(3) . . ?
C30 N11 N10 108.2(4) . . ?
C30 N11 Cu4 119.6(4) . . ?
N10 N11 Cu4 132.3(3) . . ?
C31 N12 C35 118.4(5) . . ?
C31 N12 Cu4 108.2(3) . . ?
C35 N12 Cu4 133.3(4) . . ?
N10 C28 C29 110.9(5) . . ?
C28 C29 C30 104.7(5) . . ?
N11 C30 C29 109.4(5) . . ?
N11 C30 C31 118.8(5) . . ?
C29 C30 C31 131.7(5) . . ?
N12 C31 C32 122.9(5) . . ?
N12 C31 C30 114.8(5) . . ?
C32 C31 C30 122.2(5) . . ?
C33 C32 C31 118.0(5) . . ?
C34 C33 C32 119.7(6) . . ?
C33 C34 C35 120.4(6) . . ?
N12 C35 C34 120.5(5) . . ?
N12 C35 C36 116.5(6) . . ?
C34 C35 C36 122.9(6) . . ?
C42 C37 C38 119.4(9) . . ?
C42 C37 C43 121.3(11) . . ?
C38 C37 C43 119.3(11) . . ?
C39 C38 C37 118.9(10) . . ?
C38 C39 C40 121.9(11) . . ?
C41 C40 C39 117.6(10) . . ?
C40 C41 C42 120.6(10) . . ?
C37 C42 C41 121.5(8) . . ?
C47 C44 C44 171.2(20) . 2_554 ?
C47 C44 C45 47.0(27) . . ?
C44 C44 C45 139.3(22) 2_554 . ?
C47 C44 C46 94.5(22) . . ?
C44 C44 C46 92.3(7) 2_554 . ?
C45 C44 C46 47.5(21) . . ?
C47 C45 C46 108.6(18) . . ?
C47 C45 C44 36.1(12) . . ?
C46 C45 C44 72.6(11) . . ?
C46 C46 C45 147.2(19) 2_554 . ?
C46 C46 C44 87.7(7) 2_554 . ?
C45 C46 C44 60.0(19) . . ?
C44 C47 C45 96.9(33) . . ?

loop_
_geom_bond_atom_site_label_1
_geom_bond_atom_site_label_2
_geom_bond_distance
_geom_bond_site_symmetry_2
_geom_bond_publ_flag
Cu1 N1 1.857(4) . ?
Cu1 N10 1.859(4) . ?
Cu1 Cu1 3.0045(13) 2 ?
Cu2 N5 1.904(4) . ?
Cu2 N2 1.913(4) . ?
Cu2 N3 2.307(4) . ?
Cu2 N6 2.366(4) . ?
Cu3 N4 1.878(4) . ?
Cu3 N8 1.886(4) . ?
Cu3 N9 2.416(5) . ?
Cu4 N7 1.880(4) . ?
Cu4 N11 1.899(4) . ?
Cu4 N12 2.297(5) . ?
N1 C1 1.343(7) . ?
N1 N2 1.368(5) . ?
N2 C3 1.343(6) . ?
N3 C4 1.344(7) . ?
N3 C8 1.347(7) . ?
C1 C2 1.376(8) . ?
C2 C3 1.394(7) . ?
C3 C4 1.457(7) . ?
C4 C5 1.384(8) . ?
C5 C6 1.388(9) . ?
C6 C7 1.367(9) . ?
C7 C8 1.385(8) . ?
C8 C9 1.495(8) . ?
N4 C10 1.334(7) . ?
N4 N5 1.363(6) . ?
N5 C12 1.356(6) . ?
N6 C13 1.344(7) . ?
N6 C17 1.349(7) . ?
C10 C11 1.365(8) . ?
C11 C12 1.384(7) . ?
C12 C13 1.457(7) . ?
C13 C14 1.389(8) . ?
C14 C15 1.379(10) . ?
C15 C16 1.353(10) . ?
C16 C17 1.383(9) . ?
C17 C18 1.491(9) . ?
N7 C19 1.345(7) . ?
N7 N8 1.361(6) . ?
N8 C21 1.346(7) . ?
N9 C26 1.336(7) . ?
N9 C22 1.349(7) . ?
C19 C20 1.369(8) . ?
C20 C21 1.385(7) . ?
C21 C22 1.467(8) . ?
C22 C23 1.382(8) . ?
C23 C24 1.376(9) . ?
C24 C25 1.365(9) . ?
C25 C26 1.391(9) . ?
C26 C27 1.501(9) . ?
N10 C28 1.347(7) . ?
N10 N11 1.368(6) . ?
N11 C30 1.342(6) . ?
N12 C31 1.349(7) . ?
N12 C35 1.352(7) . ?
C28 C29 1.362(8) . ?
C29 C30 1.388(7) . ?
C30 C31 1.459(7) . ?
C31 C32 1.380(7) . ?
C32 C33 1.374(7) . ?
C33 C34 1.360(8) . ?
C34 C35 1.385(8) . ?
C35 C36 1.487(8) . ?
C37 C42 1.345(10) . ?
C37 C38 1.383(13) . ?
C37 C43 1.458(12) . ?
C38 C39 1.352(15) . ?
C39 C40 1.400(15) . ?
C40 C41 1.352(13) . ?
C41 C42 1.369(10) . ?
C44 C47 1.03(3) . ?
C44 C44 1.15(4) 2_554 ?
C44 C45 1.74(4) . ?
C44 C46 1.91(3) . ?
C45 C47 1.28(6) . ?
C45 C46 1.48(6) . ?
C46 C46 1.31(2) 2_554 ?
